data_2008602
loop_
_publ_author_name
'Sillanp\"a\"a, Reijo'
'Pedrajas, Josefina'
'Vi\~nas, Clara'
'Teixidor, Frances'
'Kivek\"as, Raikko'

_publ_section_title
;
 (PMePh~3~)(7,8-Et~2~-7,8-<i>nido</i>-C~2~B~9~H~10~)
;
_journal_issue 6
_journal_name_full 'Acta Crystallographica Section C'
_journal_page_first 1008
_journal_page_last 1009
_journal_paper_doi 10.1107/S0108270199002516
_journal_volume 55
_journal_year 1999
_chemical_formula_moiety 'C19 H18 P 1+, C6 H20 B9 1-'
_chemical_formula_sum 'C25 H38 B9 P'
_chemical_formula_weight 466.81
_chemical_name_systematic
;
 ?
;
_space_group_IT_number 14
_symmetry_cell_setting monoclinic
_symmetry_space_group_name_Hall '-P 2ybc'
_symmetry_space_group_name_H-M 'P 1 21/c 1'
_cell_angle_alpha 90.00
_cell_angle_beta 100.310(10)
_cell_angle_gamma 90.00
_cell_formula_units_Z 4
_cell_length_a 11.6141(15)
_cell_length_b 15.9238(14)
_cell_length_c 15.115(2)
_cell_measurement_reflns_used 20
_cell_measurement_temperature 294(2)
_cell_measurement_theta_max 9.2
_cell_measurement_theta_min 6.6
_cell_volume 2750.2(6)
_computing_cell_refinement
;
MSC/AFC Control Program (Molecular Structure Corporation, 1995)
;
_computing_data_collection
;
MSC/AFC Control Program (Molecular Structure Corporation, 1995)
;
_computing_data_reduction
;
TEXSAN (Molecular Structure Corporation, 1989)
;
_computing_molecular_graphics 'ORTEPII (Johnson, 1976)'
_computing_publication_material 'SHELXL-97 (Sheldrick, 1997)'
_computing_structure_refinement 'SHELXL-97 (Sheldrick, 1997)'
_computing_structure_solution 'SHELXS-86 (Sheldrick, 1985)'
_diffrn_ambient_temperature 294(2)
_diffrn_measured_fraction_theta_full 0.951
_diffrn_measured_fraction_theta_max 0.951
_diffrn_measurement_device_type 'Rigaku AFC5S'
_diffrn_measurement_method \w--2\q
_diffrn_radiation_monochromator graphite
_diffrn_radiation_source 'fine-focus sealed tube'
_diffrn_radiation_type MoK\a
_diffrn_radiation_wavelength 0.71069
_diffrn_reflns_av_R_equivalents 0.1390
_diffrn_reflns_av_sigmaI/netI 0.1374
_diffrn_reflns_limit_h_max 13
_diffrn_reflns_limit_h_min 0
_diffrn_reflns_limit_k_max 18
_diffrn_reflns_limit_k_min 0
_diffrn_reflns_limit_l_max 18
_diffrn_reflns_limit_l_min -18
_diffrn_reflns_number 5449
_diffrn_reflns_theta_full 25.09
_diffrn_reflns_theta_max 25.09
_diffrn_reflns_theta_min 2.19
_diffrn_standards_decay_% 0
_diffrn_standards_interval_count 150
_diffrn_standards_number 3
_exptl_absorpt_coefficient_mu 0.114
_exptl_absorpt_correction_type none
_exptl_crystal_colour colourless
_exptl_crystal_density_diffrn 1.127
_exptl_crystal_density_method 'not measured'
_exptl_crystal_description prism
_exptl_crystal_F_000 992
_exptl_crystal_size_max 0.38
_exptl_crystal_size_mid 0.36
_exptl_crystal_size_min 0.26
_refine_diff_density_max 0.231
_refine_diff_density_min -0.274
_refine_ls_extinction_method none
_refine_ls_goodness_of_fit_ref 1.006
_refine_ls_hydrogen_treatment mixed
_refine_ls_matrix_type full
_refine_ls_number_parameters 356
_refine_ls_number_reflns 4836
_refine_ls_number_restraints 0
_refine_ls_restrained_S_all 1.006
_refine_ls_R_factor_all 0.1762
_refine_ls_R_factor_gt 0.0657
_refine_ls_shift/su_max 0.000
_refine_ls_shift/su_mean 0.000
_refine_ls_structure_factor_coef Fsqd
_refine_ls_weighting_details 'w = 1/[\s^2^(Fo^2^)+(0.0485P)^2^+0.9040P] where P=(Fo^2^+2Fc^2^)/3'
_refine_ls_weighting_scheme calc
_refine_ls_wR_factor_ref 0.1491
_reflns_number_gt 2427
_reflns_number_total 4836
_reflns_threshold_expression 'I > 2\s(I)'
_cod_data_source_file os1036.cif
_cod_data_source_block etga
_cod_depositor_comments
;
The following automatic conversions were performed:

'_refine_ls_weighting_scheme' value 'calc w =
1/[\s^2^(Fo^2^)+(0.0485P)^2^+0.9040P] where P=(Fo^2^+2Fc^2^)/3' was
changed to 'calc'. New tag '_refine_ls_weighting_details' was
created. The value of the new tag was set to 'w =
1/[\s^2^(Fo^2^)+(0.0485P)^2^+0.9040P] where P=(Fo^2^+2Fc^2^)/3'.

Automatic conversion script
Id: cif_fix_values 3143 2015-03-26 13:38:13Z robertas 
;
_cod_original_cell_volume 2750.3(6)
_cod_original_sg_symbol_H-M 'P 21/c'
_cod_database_code 2008602

loop_
_symmetry_equiv_pos_as_xyz
'x, y, z'
'-x, y+1/2, -z+1/2'
'-x, -y, -z'
'x, -y-1/2, z-1/2'

loop_
_atom_site_label
_atom_site_fract_x
_atom_site_fract_y
_atom_site_fract_z
_atom_site_U_iso_or_equiv
_atom_site_adp_type
_atom_site_calc_flag
_atom_site_refinement_flags
_atom_site_occupancy
_atom_site_disorder_assembly
_atom_site_disorder_group
_atom_site_type_symbol
P .29854(8) .31553(5) .03998(6) .0393(3) Uani d . 1 . . P
C1 .4012(4) -.4235(2) .2038(3) .0696(12) Uani d . 1 . . C
H1A .3434 -.4673 .2048 .084 Uiso calc R 1 . . H
H1B .4498 -.4396 .1607 .084 Uiso calc R 1 . . H
C2 .4762(4) -.4165(3) .2954(3) .0875(15) Uani d . 1 . . C
H2A .5129 -.4695 .3120 .131 Uiso calc R 1 . . H
H2B .4283 -.4009 .3384 .131 Uiso calc R 1 . . H
H2C .5351 -.3744 .2943 .131 Uiso calc R 1 . . H
C3 .1926(3) -.3705(2) .2873(3) .0623(11) Uani d . 1 . . C
H3A .2099 -.4282 .2740 .075 Uiso calc R 1 . . H
H3B .2406 -.3563 .3447 .075 Uiso calc R 1 . . H
C4 .0674(4) -.3656(3) .2973(3) .0826(14) Uani d . 1 . . C
H4A .0541 -.4028 .3444 .124 Uiso calc R 1 . . H
H4B .0185 -.3818 .2418 .124 Uiso calc R 1 . . H
H4C .0491 -.3092 .3121 .124 Uiso calc R 1 . . H
C7 .3382(3) -.3405(2) .1735(2) .0456(9) Uani d . 1 . . C
C8 .2293(3) -.3140(2) .2150(2) .0421(8) Uani d . 1 . . C
C12 .4458(3) .3285(2) .0976(2) .0626(11) Uani d . 1 . . C
H12A .4988 .3097 .0597 .094 Uiso calc R 1 . . H
H12B .4577 .2961 .1520 .094 Uiso calc R 1 . . H
H12C .4601 .3868 .1119 .094 Uiso calc R 1 . . H
C13 .2724(3) .2059(2) .0173(2) .0403(9) Uani d . 1 . . C
C14 .3595(3) .1567(2) -.0075(3) .0630(11) Uani d . 1 . . C
H14 .4304 .1807 -.0144 .076 Uiso calc R 1 . . H
C15 .3406(4) .0716(3) -.0220(3) .0813(14) Uani d . 1 . . C
H15 .3990 .0382 -.0386 .098 Uiso calc R 1 . . H
C16 .2361(5) .0366(3) -.0121(3) .0805(14) Uani d . 1 . . C
H16 .2243 -.0208 -.0208 .097 Uiso calc R 1 . . H
C17 .1498(4) .0849(3) .0104(3) .0766(14) Uani d . 1 . . C
H17 .0786 .0607 .0161 .092 Uiso calc R 1 . . H
C18 .1674(3) .1699(2) .0250(2) .0554(10) Uani d . 1 . . C
H18 .1077 .2029 .0402 .066 Uiso calc R 1 . . H
C19 .1998(3) .3539(2) .1081(2) .0412(9) Uani d . 1 . . C
C20 .2290(4) .3529(2) .2012(2) .0581(11) Uani d . 1 . . C
H20 .3025 .3343 .2292 .070 Uiso calc R 1 . . H
C21 .1487(5) .3794(3) .2520(3) .0734(13) Uani d . 1 . . C
H21 .1681 .3780 .3144 .088 Uiso calc R 1 . . H
C22 .0402(4) .4079(3) .2117(3) .0703(13) Uani d . 1 . . C
H22 -.0134 .4259 .2467 .084 Uiso calc R 1 . . H
C23 .0119(4) .4098(3) .1205(3) .0723(12) Uani d . 1 . . C
H23 -.0615 .4289 .0931 .087 Uiso calc R 1 . . H
C24 .0909(3) .3834(2) .0686(3) .0580(10) Uani d . 1 . . C
H24 .0708 .3856 .0062 .070 Uiso calc R 1 . . H
C25 .2790(3) .3737(2) -.0623(2) .0374(8) Uani d . 1 . . C
C26 .2436(3) .3352(2) -.1443(2) .0487(9) Uani d . 1 . . C
H26 .2285 .2778 -.1471 .058 Uiso calc R 1 . . H
C27 .2305(3) .3819(3) -.2225(3) .0591(10) Uani d . 1 . . C
H27 .2064 .3559 -.2778 .071 Uiso calc R 1 . . H
C28 .2529(3) .4663(3) -.2190(3) .0589(11) Uani d . 1 . . C
H28 .2450 .4973 -.2718 .071 Uiso calc R 1 . . H
C29 .2869(3) .5051(2) -.1378(3) .0625(11) Uani d . 1 . . C
H29 .3010 .5627 -.1356 .075 Uiso calc R 1 . . H
C30 .3003(3) .4595(2) -.0595(2) .0548(10) Uani d . 1 . . C
H30 .3237 .4862 -.0045 .066 Uiso calc R 1 . . H
B1 .1869(4) -.2571(3) .0413(3) .0669(14) Uani d . 1 . . B
B2 .3187(5) -.3142(3) .0600(3) .0635(13) Uani d . 1 . . B
B3 .2002(4) -.3496(3) .1063(3) .0602(13) Uani d . 1 . . B
B4 .1283(4) -.2623(3) .1374(3) .0561(12) Uani d . 1 . . B
B5 .2037(4) -.1714(3) .1177(3) .0585(13) Uani d . 1 . . B
B6 .3245(4) -.2056(3) .0662(3) .0594(13) Uani d . 1 . . B
B9 .2259(4) -.2131(3) .2275(3) .0522(11) Uani d . 1 . . B
B10 .3476(4) -.1698(3) .1785(3) .0558(12) Uani d . 1 . . B
B11 .4156(4) -.2633(3) .1480(3) .0520(11) Uani d . 1 . . B
H1 .133(3) -.253(2) -.023(2) .072(11) Uiso d . 1 . . H
H2 .357(3) -.354(3) .014(3) .099(14) Uiso d . 1 . . H
H3 .160(3) -.411(2) .093(2) .072(11) Uiso d . 1 . . H
H4 .033(3) -.268(2) .140(2) .076(11) Uiso d . 1 . . H
H5 .157(3) -.113(2) .102(2) .055(10) Uiso d . 1 . . H
H6 .359(3) -.168(2) .019(2) .074(11) Uiso d . 1 . . H
H8 .189(3) -.183(2) .283(2) .060(10) Uiso d . 1 . . H
H10A .345(3) -.210(2) .242(3) .088(13) Uiso d . 1 . . H
H10B .392(3) -.110(2) .198(2) .070(11) Uiso d . 1 . . H
H11 .507(3) -.2699(18) .1497(19) .051(9) Uiso d . 1 . . H

loop_
_atom_site_aniso_label
_atom_site_aniso_U_11
_atom_site_aniso_U_22
_atom_site_aniso_U_33
_atom_site_aniso_U_12
_atom_site_aniso_U_13
_atom_site_aniso_U_23
P .0393(5) .0402(5) .0376(5) -.0038(4) .0047(4) .0021(4)
C1 .077(3) .049(2) .091(3) .012(2) .038(3) .003(2)
C2 .083(3) .082(3) .101(4) .033(3) .028(3) .022(3)
C3 .061(3) .066(3) .064(3) .000(2) .021(2) .011(2)
C4 .072(3) .099(4) .085(3) -.004(3) .039(3) .019(3)
C7 .046(2) .038(2) .055(2) .0034(17) .0176(18) -.0009(17)
C8 .0400(19) .042(2) .0444(19) -.0003(17) .0088(16) -.0024(17)
C12 .045(2) .075(3) .063(2) -.010(2) -.0048(19) .006(2)
C13 .044(2) .039(2) .0366(19) .0011(17) .0038(16) .0037(15)
C14 .053(3) .058(3) .078(3) .009(2) .011(2) .001(2)
C15 .092(4) .053(3) .092(4) .026(3) .000(3) -.009(3)
C16 .138(5) .042(3) .058(3) -.005(3) .008(3) .003(2)
C17 .112(4) .053(3) .074(3) -.030(3) .041(3) -.011(2)
C18 .070(3) .047(2) .054(2) -.011(2) .022(2) -.0074(18)
C19 .048(2) .0367(19) .039(2) -.0097(17) .0093(17) -.0031(16)
C20 .079(3) .053(2) .042(2) .000(2) .010(2) -.0009(19)
C21 .114(4) .070(3) .043(2) -.007(3) .030(3) -.003(2)
C22 .082(3) .060(3) .079(3) -.016(2) .042(3) -.021(2)
C23 .056(3) .088(3) .076(3) -.001(2) .022(2) -.020(3)
C24 .051(2) .076(3) .048(2) -.002(2) .011(2) -.013(2)
C25 .0361(19) .037(2) .041(2) .0011(16) .0128(16) .0024(16)
C26 .059(2) .042(2) .046(2) -.0013(18) .0130(18) .0006(18)
C27 .066(3) .070(3) .043(2) .001(2) .012(2) .006(2)
C28 .055(3) .063(3) .062(3) .008(2) .017(2) .029(2)
C29 .074(3) .041(2) .075(3) -.002(2) .019(2) .018(2)
C30 .071(3) .040(2) .053(2) -.004(2) .010(2) .0020(18)
B1 .061(3) .092(4) .042(3) -.016(3) -.005(2) .013(3)
B2 .088(4) .057(3) .054(3) -.013(3) .034(3) -.013(3)
B3 .071(3) .057(3) .052(3) -.022(3) .010(2) -.012(2)
B4 .041(3) .062(3) .063(3) -.004(2) .003(2) .007(2)
B5 .047(3) .047(3) .079(3) .005(2) .006(2) .016(3)
B6 .056(3) .064(3) .059(3) -.009(2) .011(2) .016(2)
B9 .052(3) .047(3) .061(3) .005(2) .021(2) -.009(2)
B10 .051(3) .039(3) .077(3) -.012(2) .008(2) -.005(2)
B11 .041(3) .054(3) .063(3) .002(2) .015(2) .001(2)

loop_
_atom_type_symbol
_atom_type_description
_atom_type_scat_dispersion_real
_atom_type_scat_dispersion_imag
_atom_type_scat_source
C C 0.0033 0.0016 'International Tables Vol C Tables 4.2.6.8 and 6.1.1.4'
H H 0.0000 0.0000 'International Tables Vol C Tables 4.2.6.8 and 6.1.1.4'
B B 0.0013 0.0007 'International Tables Vol C Tables 4.2.6.8 and 6.1.1.4'
P P 0.1023 0.0942 'International Tables Vol C Tables 4.2.6.8 and 6.1.1.4'

loop_
_geom_angle_atom_site_label_1
_geom_angle_atom_site_label_2
_geom_angle_atom_site_label_3
_geom_angle
_geom_angle_publ_flag
C19 P C25 109.17(15) ?
C19 P C12 109.76(17) ?
C25 P C12 108.92(16) ?
C19 P C13 109.90(16) ?
C25 P C13 110.40(15) ?
C12 P C13 108.67(17) ?
C2 C1 C7 112.2(3) ?
C2 C1 H1A 109.2 ?
C7 C1 H1A 109.2 ?
C2 C1 H1B 109.2 ?
C7 C1 H1B 109.2 ?
H1A C1 H1B 107.9 ?
C1 C2 H2A 109.5 ?
C1 C2 H2B 109.5 ?
H2A C2 H2B 109.5 ?
C1 C2 H2C 109.5 ?
H2A C2 H2C 109.5 ?
H2B C2 H2C 109.5 ?
C4 C3 C8 116.2(3) ?
C4 C3 H3A 108.2 ?
C8 C3 H3A 108.2 ?
C4 C3 H3B 108.2 ?
C8 C3 H3B 108.2 ?
H3A C3 H3B 107.4 ?
C3 C4 H4A 109.5 ?
C3 C4 H4B 109.5 ?
H4A C4 H4B 109.5 ?
C3 C4 H4C 109.5 ?
H4A C4 H4C 109.5 ?
H4B C4 H4C 109.5 ?
C1 C7 C8 119.1(3) y
C1 C7 B11 118.1(3) ?
C8 C7 B11 114.5(3) y
C1 C7 B2 118.1(3) ?
C8 C7 B2 110.9(3) ?
B11 C7 B2 63.9(2) ?
C1 C7 B3 116.2(3) ?
C8 C7 B3 62.1(2) ?
B11 C7 B3 114.7(3) ?
B2 C7 B3 60.1(3) ?
C3 C8 C7 118.3(3) y
C3 C8 B9 118.9(3) ?
C7 C8 B9 110.6(3) y
C3 C8 B3 117.2(3) ?
C7 C8 B3 64.0(2) ?
B9 C8 B3 115.8(3) ?
C3 C8 B4 121.7(3) ?
C7 C8 B4 111.0(3) ?
B9 C8 B4 64.8(3) ?
B3 C8 B4 60.6(3) ?
P C12 H12A 109.5 ?
P C12 H12B 109.5 ?
H12A C12 H12B 109.5 ?
P C12 H12C 109.5 ?
H12A C12 H12C 109.5 ?
H12B C12 H12C 109.5 ?
C18 C13 C14 119.4(3) ?
C18 C13 P 120.8(3) ?
C14 C13 P 119.7(3) ?
C13 C14 C15 119.6(4) ?
C13 C14 H14 120.2 ?
C15 C14 H14 120.2 ?
C16 C15 C14 120.0(4) ?
C16 C15 H15 120.0 ?
C14 C15 H15 120.0 ?
C17 C16 C15 120.5(4) ?
C17 C16 H16 119.8 ?
C15 C16 H16 119.8 ?
C16 C17 C18 120.2(4) ?
C16 C17 H17 119.9 ?
C18 C17 H17 119.9 ?
C13 C18 C17 120.3(4) ?
C13 C18 H18 119.9 ?
C17 C18 H18 119.9 ?
C24 C19 C20 118.8(3) ?
C24 C19 P 120.1(3) ?
C20 C19 P 121.1(3) ?
C21 C20 C19 119.7(4) ?
C21 C20 H20 120.2 ?
C19 C20 H20 120.2 ?
C22 C21 C20 120.9(4) ?
C22 C21 H21 119.5 ?
C20 C21 H21 119.5 ?
C23 C22 C21 119.5(4) ?
C23 C22 H22 120.3 ?
C21 C22 H22 120.3 ?
C22 C23 C24 120.5(4) ?
C22 C23 H23 119.8 ?
C24 C23 H23 119.8 ?
C23 C24 C19 120.7(4) ?
C23 C24 H24 119.7 ?
C19 C24 H24 119.7 ?
C26 C25 C30 119.2(3) ?
C26 C25 P 121.4(2) ?
C30 C25 P 119.4(3) ?
C25 C26 C27 120.0(3) ?
C25 C26 H26 120.0 ?
C27 C26 H26 120.0 ?
C28 C27 C26 120.3(4) ?
C28 C27 H27 119.9 ?
C26 C27 H27 119.9 ?
C27 C28 C29 120.2(4) ?
C27 C28 H28 119.9 ?
C29 C28 H28 119.9 ?
C28 C29 C30 120.2(4) ?
C28 C29 H29 119.9 ?
C30 C29 H29 119.9 ?
C29 C30 C25 120.2(3) ?
C29 C30 H30 119.9 ?
C25 C30 H30 119.9 ?
B4 B1 B2 107.7(3) ?
B4 B1 B3 59.7(3) ?
B2 B1 B3 59.4(3) ?
B4 B1 B6 108.8(3) ?
B2 B1 B6 58.7(3) ?
B3 B1 B6 106.4(3) ?
B4 B1 B5 59.9(3) ?
B2 B1 B5 107.6(3) ?
B3 B1 B5 106.9(3) ?
B6 B1 B5 61.2(3) ?
B4 B1 H1 121.6(19) ?
B2 B1 H1 122.0(19) ?
B3 B1 H1 122.6(19) ?
B6 B1 H1 121.8(19) ?
B5 B1 H1 122.1(19) ?
B6 B2 C7 101.0(3) ?
B6 B2 B3 109.1(4) y
C7 B2 B3 60.0(2) ?
B6 B2 B1 61.1(3) ?
C7 B2 B1 103.9(3) ?
B3 B2 B1 60.4(3) ?
B6 B2 B11 59.4(3) ?
C7 B2 B11 54.5(2) ?
B3 B2 B11 106.7(3) ?
B1 B2 B11 107.5(3) ?
B6 B2 H2 127(2) ?
C7 B2 H2 119(2) ?
B3 B2 H2 120(2) ?
B1 B2 H2 130(2) ?
B11 B2 H2 118(2) ?
C8 B3 B4 59.7(2) ?
C8 B3 C7 53.9(2) ?
B4 B3 C7 102.3(3) ?
C8 B3 B2 104.1(3) ?
B4 B3 B2 107.7(3) y
C7 B3 B2 59.9(3) ?
C8 B3 B1 104.0(3) ?
B4 B3 B1 58.8(3) ?
C7 B3 B1 103.6(3) ?
B2 B3 B1 60.2(3) ?
C8 B3 H3 118.3(18) ?
B4 B3 H3 124.1(19) ?
C7 B3 H3 119.9(19) ?
B2 B3 H3 124.2(18) ?
B1 B3 H3 131.4(18) ?
C8 B4 B1 106.0(3) ?
C8 B4 B3 59.7(2) ?
B1 B4 B3 61.5(3) ?
C8 B4 B5 102.3(3) ?
B1 B4 B5 61.8(3) ?
B3 B4 B5 109.8(3) y
C8 B4 B9 55.0(2) ?
B1 B4 B9 109.3(3) ?
B3 B4 B9 106.7(3) ?
B5 B4 B9 59.8(3) ?
C8 B4 H4 119.8(18) ?
B1 B4 H4 125.2(18) ?
B3 B4 H4 117.9(18) ?
B5 B4 H4 127.4(18) ?
B9 B4 H4 120.7(18) ?
B4 B5 B10 112.5(3) ?
B4 B5 B9 61.3(3) ?
B10 B5 B9 63.1(3) ?
B4 B5 B1 58.3(3) ?
B10 B5 B1 109.5(3) ?
B9 B5 B1 107.7(3) ?
B4 B5 B6 106.0(3) y
B10 B5 B6 59.3(3) ?
B9 B5 B6 107.4(3) ?
B1 B5 B6 59.4(3) ?
B4 B5 H5 120.3(17) ?
B10 B5 H5 119.7(17) ?
B9 B5 H5 120.9(17) ?
B1 B5 H5 121.7(17) ?
B6 B5 H5 124.2(17) ?
B2 B6 B11 61.5(3) ?
B2 B6 B10 111.8(3) ?
B11 B6 B10 61.2(3) ?
B2 B6 B1 60.2(3) ?
B11 B6 B1 108.4(3) ?
B10 B6 B1 109.2(3) ?
B2 B6 B5 107.3(3) y
B11 B6 B5 105.9(3) ?
B10 B6 B5 59.0(3) ?
B1 B6 B5 59.4(3) ?
B2 B6 H6 122.8(19) ?
B11 B6 H6 121.2(19) ?
B10 B6 H6 116.9(19) ?
B1 B6 H6 123.5(19) ?
B5 B6 H6 122.4(19) ?
C8 B9 B5 105.4(3) ?
C8 B9 B4 60.1(2) ?
B5 B9 B4 58.8(3) ?
C8 B9 B10 106.7(3) y
B5 B9 B10 58.3(2) ?
B4 B9 B10 106.6(3) ?
C8 B9 H8 122.1(17) ?
B5 B9 H8 122.3(16) ?
B4 B9 H8 118.6(16) ?
B10 B9 H8 124.9(17) ?
C8 B9 H10A 90.5(17) ?
B5 B9 H10A 96.3(17) ?
B4 B9 H10A 128.6(16) ?
B10 B9 H10A 38.7(16) ?
H8 B9 H10A 113(2) ?
B5 B10 B6 61.7(3) ?
B5 B10 B11 106.1(3) ?
B6 B10 B11 58.7(3) ?
B5 B10 B9 58.6(3) ?
B6 B10 B9 105.7(3) ?
B11 B10 B9 101.5(3) y
B5 B10 H10A 105(2) ?
B6 B10 H10A 126.6(19) ?
B11 B10 H10A 80.3(19) ?
B9 B10 H10A 47.5(19) ?
B5 B10 H10B 120.5(18) ?
B6 B10 H10B 121.7(18) ?
B11 B10 H10B 126.1(18) ?
B9 B10 H10B 124.6(18) ?
H10A B10 H10B 109(3) ?
C7 B11 B6 106.2(3) ?
C7 B11 B2 61.6(2) ?
B6 B11 B2 59.1(3) ?
C7 B11 B10 106.5(3) y
B6 B11 B10 60.1(3) ?
B2 B11 B10 108.9(3) ?
C7 B11 H11 121.1(17) ?
B6 B11 H11 123.2(17) ?
B2 B11 H11 118.0(17) ?
B10 B11 H11 124.2(17) ?

loop_
_geom_bond_atom_site_label_1
_geom_bond_atom_site_label_2
_geom_bond_site_symmetry_2
_geom_bond_distance
_geom_bond_publ_flag
P C19 . 1.780(3) y
P C25 . 1.782(3) y
P C12 . 1.787(3) y
P C13 . 1.795(3) y
C1 C2 . 1.501(5) ?
C1 C7 . 1.539(5) ?
C1 H1A . .9700 ?
C1 H1B . .9700 ?
C2 H2A . .9600 ?
C2 H2B . .9600 ?
C2 H2C . .9600 ?
C3 C4 . 1.490(5) ?
C3 C8 . 1.534(4) ?
C3 H3A . .9700 ?
C3 H3B . .9700 ?
C4 H4A . .9600 ?
C4 H4B . .9600 ?
C4 H4C . .9600 ?
C7 C8 . 1.567(4) y
C7 B11 . 1.610(5) y
C7 B2 . 1.740(6) ?
C7 B3 . 1.743(6) ?
C8 B9 . 1.620(5) y
C8 B3 . 1.713(5) ?
C8 B4 . 1.714(5) ?
C12 H12A . .9600 ?
C12 H12B . .9600 ?
C12 H12C . .9600 ?
C13 C18 . 1.372(5) ?
C13 C14 . 1.383(5) ?
C14 C15 . 1.384(5) ?
C14 H14 . .9300 ?
C15 C16 . 1.368(6) ?
C15 H15 . .9300 ?
C16 C17 . 1.354(6) ?
C16 H16 . .9300 ?
C17 C18 . 1.381(5) ?
C17 H17 . .9300 ?
C18 H18 . .9300 ?
C19 C24 . 1.381(5) ?
C19 C20 . 1.388(4) ?
C20 C21 . 1.376(5) ?
C20 H20 . .9300 ?
C21 C22 . 1.375(6) ?
C21 H21 . .9300 ?
C22 C23 . 1.359(5) ?
C22 H22 . .9300 ?
C23 C24 . 1.376(5) ?
C23 H23 . .9300 ?
C24 H24 . .9300 ?
C25 C26 . 1.378(4) ?
C25 C30 . 1.388(4) ?
C26 C27 . 1.382(5) ?
C26 H26 . .9300 ?
C27 C28 . 1.367(5) ?
C27 H27 . .9300 ?
C28 C29 . 1.367(5) ?
C28 H28 . .9300 ?
C29 C30 . 1.374(5) ?
C29 H29 . .9300 ?
C30 H30 . .9300 ?
B1 B4 . 1.715(7) ?
B1 B2 . 1.759(7) ?
B1 B3 . 1.762(7) ?
B1 B6 . 1.775(6) ?
B1 B5 . 1.776(7) ?
B1 H1 . 1.06(4) ?
B2 B6 . 1.734(7) y
B2 B3 . 1.744(7) y
B2 B11 . 1.776(6) ?
B2 H2 . 1.09(4) ?
B3 B4 . 1.730(7) y
B3 H3 . 1.09(3) ?
B4 B5 . 1.745(6) y
B4 B9 . 1.789(6) ?
B4 H4 . 1.11(3) ?
B5 B10 . 1.758(6) ?
B5 B9 . 1.763(6) ?
B5 B6 . 1.807(7) y
B5 H5 . 1.07(3) ?
B6 B11 . 1.739(6) ?
B6 B10 . 1.765(7) ?
B6 H6 . 1.07(3) ?
B9 B10 . 1.843(7) y
B9 H8 . 1.11(3) ?
B9 H10A . 1.36(4) ?
B10 B11 . 1.784(6) y
B10 H10A . 1.16(4) ?
B10 H10B . 1.10(3) ?
B11 H11 . 1.06(3) ?

loop_
_geom_torsion_atom_site_label_1
_geom_torsion_atom_site_label_2
_geom_torsion_atom_site_label_3
_geom_torsion_atom_site_label_4
_geom_torsion
C2 C1 C7 C8 -76.0(4)
C2 C1 C7 B11 70.7(4)
C2 C1 C7 B2 144.4(4)
C2 C1 C7 B3 -147.1(3)
C4 C3 C8 C7 -155.2(3)
C4 C3 C8 B9 65.8(5)
C4 C3 C8 B3 -81.6(4)
C4 C3 C8 B4 -10.9(5)
C1 C7 C8 C3 2.4(5)
B11 C7 C8 C3 -145.4(3)
B2 C7 C8 C3 144.6(3)
B3 C7 C8 C3 108.4(4)
C1 C7 C8 B9 144.5(3)
B11 C7 C8 B9 -3.3(4)
B2 C7 C8 B9 -73.3(4)
B3 C7 C8 B9 -109.5(3)
C1 C7 C8 B3 -106.0(4)
B11 C7 C8 B3 106.2(3)
B2 C7 C8 B3 36.2(3)
C1 C7 C8 B4 -145.5(3)
B11 C7 C8 B4 66.7(4)
B2 C7 C8 B4 -3.3(4)
B3 C7 C8 B4 -39.5(3)
C19 P C13 C18 20.7(3)
C25 P C13 C18 -99.7(3)
C12 P C13 C18 140.9(3)
C19 P C13 C14 -158.6(3)
C25 P C13 C14 80.9(3)
C12 P C13 C14 -38.5(3)
C18 C13 C14 C15 -1.5(5)
P C13 C14 C15 177.8(3)
C13 C14 C15 C16 0.2(6)
C14 C15 C16 C17 1.2(7)
C15 C16 C17 C18 -1.1(7)
C14 C13 C18 C17 1.6(5)
P C13 C18 C17 -177.7(3)
C16 C17 C18 C13 -0.3(6)
C25 P C19 C24 33.5(3)
C12 P C19 C24 152.8(3)
C13 P C19 C24 -87.7(3)
C25 P C19 C20 -148.1(3)
C12 P C19 C20 -28.8(3)
C13 P C19 C20 90.6(3)
C24 C19 C20 C21 1.3(5)
P C19 C20 C21 -177.0(3)
C19 C20 C21 C22 -0.8(6)
C20 C21 C22 C23 0.2(6)
C21 C22 C23 C24 -0.1(6)
C22 C23 C24 C19 0.7(6)
C20 C19 C24 C23 -1.3(5)
P C19 C24 C23 177.1(3)
C19 P C25 C26 -118.3(3)
C12 P C25 C26 121.9(3)
C13 P C25 C26 2.6(3)
C19 P C25 C30 61.9(3)
C12 P C25 C30 -57.9(3)
C13 P C25 C30 -177.2(3)
C30 C25 C26 C27 0.5(5)
P C25 C26 C27 -179.3(3)
C25 C26 C27 C28 0.2(6)
C26 C27 C28 C29 -0.9(6)
C27 C28 C29 C30 0.9(6)
C28 C29 C30 C25 -0.2(6)
C26 C25 C30 C29 -0.5(5)
P C25 C30 C29 179.3(3)
C1 C7 B2 B6 -148.6(3)
C8 C7 B2 B6 68.8(4)
B11 C7 B2 B6 -39.1(3)
B3 C7 B2 B6 105.8(4)
C1 C7 B2 B3 105.6(4)
C8 C7 B2 B3 -37.0(3)
B11 C7 B2 B3 -144.9(3)
C1 C7 B2 B1 148.8(3)
C8 C7 B2 B1 6.1(4)
B11 C7 B2 B1 -101.8(3)
B3 C7 B2 B1 43.1(3)
C1 C7 B2 B11 -109.4(4)
C8 C7 B2 B11 107.9(3)
B3 C7 B2 B11 144.9(3)
B4 B1 B2 B6 -101.6(4)
B3 B1 B2 B6 -138.0(3)
B5 B1 B2 B6 -38.4(3)
B4 B1 B2 C7 -6.6(4)
B3 B1 B2 C7 -42.9(3)
B6 B1 B2 C7 95.0(3)
B5 B1 B2 C7 56.7(4)
B4 B1 B2 B3 36.4(3)
B6 B1 B2 B3 138.0(3)
B5 B1 B2 B3 99.6(3)
B4 B1 B2 B11 -63.2(4)
B3 B1 B2 B11 -99.6(3)
B6 B1 B2 B11 38.4(3)
B5 B1 B2 B11 0.0(4)
C3 C8 B3 B4 112.9(3)
C7 C8 B3 B4 -137.1(3)
B9 C8 B3 B4 -35.5(3)
C3 C8 B3 C7 -110.1(3)
B9 C8 B3 C7 101.5(3)
B4 C8 B3 C7 137.1(3)
C3 C8 B3 B2 -144.6(3)
C7 C8 B3 B2 -34.6(3)
B9 C8 B3 B2 67.0(4)
B4 C8 B3 B2 102.5(4)
C3 C8 B3 B1 153.1(3)
C7 C8 B3 B1 -96.8(3)
B9 C8 B3 B1 4.7(4)
B4 C8 B3 B1 40.2(3)
C1 C7 B3 C8 110.6(3)
B11 C7 B3 C8 -105.9(3)
B2 C7 B3 C8 -140.5(3)
C1 C7 B3 B4 147.7(3)
C8 C7 B3 B4 37.0(3)
B11 C7 B3 B4 -68.8(4)
B2 C7 B3 B4 -103.4(4)
C1 C7 B3 B2 -108.9(4)
C8 C7 B3 B2 140.5(3)
B11 C7 B3 B2 34.6(3)
C1 C7 B3 B1 -151.9(3)
C8 C7 B3 B1 97.5(3)
B11 C7 B3 B1 -8.3(4)
B2 C7 B3 B1 -43.0(3)
B6 B2 B3 C8 -59.9(4)
C7 B2 B3 C8 32.0(3)
B1 B2 B3 C8 -98.2(3)
B11 B2 B3 C8 2.8(4)
B6 B2 B3 B4 2.4(4)
C7 B2 B3 B4 94.3(3)
B1 B2 B3 B4 -36.0(3)
B11 B2 B3 B4 65.1(4)
B6 B2 B3 C7 -91.9(3)
B1 B2 B3 C7 -130.2(3)
B11 B2 B3 C7 -29.2(3)
B6 B2 B3 B1 38.3(3)
C7 B2 B3 B1 130.2(3)
B11 B2 B3 B1 101.0(4)
B4 B1 B3 C8 -40.7(3)
B2 B1 B3 C8 98.4(3)
B6 B1 B3 C8 61.8(4)
B5 B1 B3 C8 -2.3(4)
B2 B1 B3 B4 139.1(3)
B6 B1 B3 B4 102.5(4)
B5 B1 B3 B4 38.4(3)
B4 B1 B3 C7 -96.4(3)
B2 B1 B3 C7 42.8(3)
B6 B1 B3 C7 6.1(4)
B5 B1 B3 C7 -58.0(4)
B4 B1 B3 B2 -139.1(3)
B6 B1 B3 B2 -36.6(3)
B5 B1 B3 B2 -100.8(3)
C3 C8 B4 B1 -147.7(3)
C7 C8 B4 B1 -1.1(4)
B9 C8 B4 B1 102.6(3)
B3 C8 B4 B1 -42.1(3)
C3 C8 B4 B3 -105.6(4)
C7 C8 B4 B3 41.0(3)
B9 C8 B4 B3 144.7(3)
C3 C8 B4 B5 148.5(3)
C7 C8 B4 B5 -64.9(4)
B9 C8 B4 B5 38.8(3)
B3 C8 B4 B5 -105.9(3)
C3 C8 B4 B9 109.7(4)
C7 C8 B4 B9 -103.7(3)
B3 C8 B4 B9 -144.7(3)
B2 B1 B4 C8 4.9(4)
B3 B1 B4 C8 41.1(3)
B6 B1 B4 C8 -57.3(4)
B5 B1 B4 C8 -95.5(3)
B2 B1 B4 B3 -36.2(3)
B6 B1 B4 B3 -98.4(4)
B5 B1 B4 B3 -136.7(3)
B2 B1 B4 B5 100.4(4)
B3 B1 B4 B5 136.7(3)
B6 B1 B4 B5 38.3(3)
B2 B1 B4 B9 62.8(4)
B3 B1 B4 B9 99.1(3)
B6 B1 B4 B9 0.6(5)
B5 B1 B4 B9 -37.6(3)
C7 B3 B4 C8 -34.3(2)
B2 B3 B4 C8 -96.3(3)
B1 B3 B4 C8 -132.9(3)
C8 B3 B4 B1 132.9(3)
C7 B3 B4 B1 98.6(3)
B2 B3 B4 B1 36.6(3)
C8 B3 B4 B5 92.9(3)
C7 B3 B4 B5 58.6(4)
B2 B3 B4 B5 -3.4(4)
B1 B3 B4 B5 -40.0(3)
C8 B3 B4 B9 29.6(3)
C7 B3 B4 B9 -4.7(4)
B2 B3 B4 B9 -66.7(4)
B1 B3 B4 B9 -103.2(3)
C8 B4 B5 B10 2.0(4)
B1 B4 B5 B10 -99.7(4)
B3 B4 B5 B10 -59.9(4)
B9 B4 B5 B10 38.4(3)
C8 B4 B5 B9 -36.4(3)
B1 B4 B5 B9 -138.2(3)
B3 B4 B5 B9 -98.3(3)
C8 B4 B5 B1 101.7(3)
B3 B4 B5 B1 39.9(3)
B9 B4 B5 B1 138.2(3)
C8 B4 B5 B6 64.9(4)
B1 B4 B5 B6 -36.8(3)
B3 B4 B5 B6 3.0(4)
B9 B4 B5 B6 101.4(3)
B2 B1 B5 B4 -100.7(4)
B3 B1 B5 B4 -38.2(3)
B6 B1 B5 B4 -138.0(3)
B4 B1 B5 B10 104.9(4)
B2 B1 B5 B10 4.2(4)
B3 B1 B5 B10 66.7(4)
B6 B1 B5 B10 -33.1(3)
B4 B1 B5 B9 37.9(3)
B2 B1 B5 B9 -62.8(4)
B3 B1 B5 B9 -0.3(4)
B6 B1 B5 B9 -100.1(3)
B4 B1 B5 B6 138.0(3)
B2 B1 B5 B6 37.3(3)
B3 B1 B5 B6 99.8(4)
C7 B2 B6 B11 36.6(3)
B3 B2 B6 B11 98.5(3)
B1 B2 B6 B11 136.6(3)
C7 B2 B6 B10 0.4(5)
B3 B2 B6 B10 62.3(4)
B1 B2 B6 B10 100.3(4)
B11 B2 B6 B10 -36.2(3)
C7 B2 B6 B1 -99.9(3)
B3 B2 B6 B1 -38.0(3)
B11 B2 B6 B1 -136.6(3)
C7 B2 B6 B5 -62.4(4)
B3 B2 B6 B5 -0.5(4)
B1 B2 B6 B5 37.5(3)
B11 B2 B6 B5 -99.0(3)
B4 B1 B6 B2 99.8(4)
B3 B1 B6 B2 36.9(3)
B5 B1 B6 B2 137.5(3)
B4 B1 B6 B11 60.2(5)
B2 B1 B6 B11 -39.6(3)
B3 B1 B6 B11 -2.7(5)
B5 B1 B6 B11 97.9(4)
B4 B1 B6 B10 -4.9(5)
B2 B1 B6 B10 -104.7(4)
B3 B1 B6 B10 -67.7(4)
B5 B1 B6 B10 32.9(3)
B4 B1 B6 B5 -37.7(3)
B2 B1 B6 B5 -137.5(3)
B3 B1 B6 B5 -100.6(4)
B4 B5 B6 B2 -1.5(4)
B10 B5 B6 B2 105.4(4)
B9 B5 B6 B2 62.8(4)
B1 B5 B6 B2 -37.9(3)
B4 B5 B6 B11 -66.0(4)
B10 B5 B6 B11 40.9(3)
B9 B5 B6 B11 -1.7(4)
B1 B5 B6 B11 -102.4(4)
B4 B5 B6 B10 -107.0(4)
B9 B5 B6 B10 -42.6(3)
B1 B5 B6 B10 -143.3(3)
B4 B5 B6 B1 36.3(3)
B10 B5 B6 B1 143.3(3)
B9 B5 B6 B1 100.7(3)
C3 C8 B9 B5 -152.8(3)
C7 C8 B9 B5 65.3(4)
B3 C8 B9 B5 -4.9(4)
B4 C8 B9 B5 -39.0(3)
C3 C8 B9 B4 -113.8(3)
C7 C8 B9 B4 104.3(3)
B3 C8 B9 B4 34.0(3)
C3 C8 B9 B10 146.3(3)
C7 C8 B9 B10 4.4(4)
B3 C8 B9 B10 -65.8(4)
B4 C8 B9 B10 -99.8(3)
B4 B5 B9 C8 39.6(3)
B10 B5 B9 C8 -100.3(3)
B1 B5 B9 C8 3.0(4)
B6 B5 B9 C8 -59.6(4)
B10 B5 B9 B4 -139.9(3)
B1 B5 B9 B4 -36.5(3)
B6 B5 B9 B4 -99.1(3)
B4 B5 B9 B10 139.9(3)
B1 B5 B9 B10 103.4(3)
B6 B5 B9 B10 40.8(3)
B1 B4 B9 C8 -96.4(4)
B3 B4 B9 C8 -31.4(3)
B5 B4 B9 C8 -134.9(3)
C8 B4 B9 B5 134.9(3)
B1 B4 B9 B5 38.5(3)
B3 B4 B9 B5 103.5(3)
C8 B4 B9 B10 100.0(3)
B1 B4 B9 B10 3.6(4)
B3 B4 B9 B10 68.7(4)
B5 B4 B9 B10 -34.9(3)
B4 B5 B10 B6 95.9(4)
B9 B5 B10 B6 133.6(3)
B1 B5 B10 B6 33.1(3)
B4 B5 B10 B11 56.1(4)
B9 B5 B10 B11 93.8(3)
B1 B5 B10 B11 -6.7(4)
B6 B5 B10 B11 -39.7(3)
B4 B5 B10 B9 -37.7(3)
B1 B5 B10 B9 -100.5(3)
B6 B5 B10 B9 -133.6(3)
B2 B6 B10 B5 -97.7(4)
B11 B6 B10 B5 -134.0(3)
B1 B6 B10 B5 -33.0(3)
B2 B6 B10 B11 36.3(3)
B1 B6 B10 B11 101.0(4)
B5 B6 B10 B11 134.0(3)
B2 B6 B10 B9 -57.7(4)
B11 B6 B10 B9 -94.1(3)
B1 B6 B10 B9 6.9(4)
B5 B6 B10 B9 39.9(3)
C8 B9 B10 B5 98.1(3)
B4 B9 B10 B5 35.1(3)
C8 B9 B10 B6 56.6(4)
B5 B9 B10 B6 -41.5(3)
B4 B9 B10 B6 -6.4(4)
C8 B9 B10 B11 -3.8(4)
B5 B9 B10 B11 -101.9(3)
B4 B9 B10 B11 -66.8(4)
C1 C7 B11 B6 149.5(3)
C8 C7 B11 B6 -62.3(4)
B2 C7 B11 B6 40.0(3)
B3 C7 B11 B6 6.8(4)
C1 C7 B11 B2 109.5(4)
C8 C7 B11 B2 -102.4(3)
B3 C7 B11 B2 -33.3(3)
C1 C7 B11 B10 -147.6(3)
C8 C7 B11 B10 0.6(4)
B2 C7 B11 B10 102.9(4)
B3 C7 B11 B10 69.7(4)
B2 B6 B11 C7 -41.3(3)
B10 B6 B11 C7 100.0(3)
B1 B6 B11 C7 -2.3(4)
B5 B6 B11 C7 60.2(4)
B10 B6 B11 B2 141.3(4)
B1 B6 B11 B2 39.0(3)
B5 B6 B11 B2 101.4(4)
B2 B6 B11 B10 -141.3(3)
B1 B6 B11 B10 -102.3(4)
B5 B6 B11 B10 -39.8(3)
B6 B2 B11 C7 134.0(3)
B3 B2 B11 C7 31.3(3)
B1 B2 B11 C7 94.8(3)
C7 B2 B11 B6 -134.0(3)
B3 B2 B11 B6 -102.7(4)
B1 B2 B11 B6 -39.2(3)
B6 B2 B11 B10 35.0(3)
C7 B2 B11 B10 -99.0(3)
B3 B2 B11 B10 -67.7(4)
B1 B2 B11 B10 -4.2(4)
B5 B10 B11 C7 -58.3(4)
B6 B10 B11 C7 -99.6(3)
B9 B10 B11 C7 2.0(4)
B5 B10 B11 B6 41.2(3)
B9 B10 B11 B6 101.5(3)
B5 B10 B11 B2 6.6(4)
B6 B10 B11 B2 -34.6(3)
B9 B10 B11 B2 66.9(4)
